data_4518132
loop_
_publ_author_name
'Vincent, Rebecca C.'
'Vishnoi, Pratap'
'Preefer, Molleigh B.'
'Shen, Jimmy-Xuan'
'Seeler, Fabian'
'Persson, Kristin A.'
'Seshadri, Ram'

_publ_section_title
;
 Li<sub>5</sub>VF<sub>4</sub>(SO<sub>4</sub>)<sub>2</sub>: A Prototype
 High-Voltage Li-Ion Cathode.
;
_journal_issue 43
_journal_name_full 'ACS applied materials &amp; interfaces'
_journal_page_first 48662
_journal_page_last 48668
_journal_paper_doi 10.1021/acsami.0c14781
_journal_volume 12
_journal_year 2020
_chemical_formula_sum 'F4 Li5 O8 S2 V'
_chemical_formula_weight 353.76
_space_group_crystal_system monoclinic
_space_group_IT_number 14
_space_group_name_Hall '-P 2ybc'
_space_group_name_H-M_alt 'P 1 21/c 1'
_audit_creation_method SHELXL-2014/7
_cell_angle_alpha 90
_cell_angle_beta 110.335(4)
_cell_angle_gamma 90
_cell_formula_units_Z 2
_cell_length_a 5.1496(9)
_cell_length_b 13.045(2)
_cell_length_c 7.1182(12)
_cell_measurement_reflns_used 1028
_cell_measurement_temperature 299(2)
_cell_measurement_theta_max 25.52
_cell_measurement_theta_min 3.12
_cell_volume 448.37(13)
_computing_structure_refinement 'SHELXL-2014/7 (Sheldrick, 2014)'
_diffrn_ambient_temperature 299(2)
_diffrn_measured_fraction_theta_full 1.000
_diffrn_measured_fraction_theta_max 0.999
_diffrn_measurement_device_type 'Bruker Kappa Apex II'
_diffrn_radiation_type MoK\a
_diffrn_radiation_wavelength 0.71073
_diffrn_reflns_av_R_equivalents 0.0866
_diffrn_reflns_av_unetI/netI 0.0715
_diffrn_reflns_Laue_measured_fraction_full 1.000
_diffrn_reflns_Laue_measured_fraction_max 0.999
_diffrn_reflns_limit_h_max 6
_diffrn_reflns_limit_h_min -6
_diffrn_reflns_limit_k_max 16
_diffrn_reflns_limit_k_min -16
_diffrn_reflns_limit_l_max 8
_diffrn_reflns_limit_l_min -8
_diffrn_reflns_number 4609
_diffrn_reflns_point_group_measured_fraction_full 1.000
_diffrn_reflns_point_group_measured_fraction_max 0.999
_diffrn_reflns_theta_full 25.242
_diffrn_reflns_theta_max 26.443
_diffrn_reflns_theta_min 3.123
_exptl_absorpt_coefficient_mu 1.669
_exptl_absorpt_correction_T_max 0.7454
_exptl_absorpt_correction_T_min 0.3474
_exptl_absorpt_correction_type multi-scan
_exptl_absorpt_process_details sadabs
_exptl_crystal_colour green
_exptl_crystal_density_diffrn 2.620
_exptl_crystal_description block
_exptl_crystal_F_000 340
_exptl_crystal_size_max 0.150
_exptl_crystal_size_mid 0.100
_exptl_crystal_size_min 0.100
_refine_diff_density_max 1.151
_refine_diff_density_min -0.852
_refine_diff_density_rms 0.166
_refine_ls_extinction_method none
_refine_ls_goodness_of_fit_ref 1.061
_refine_ls_hydrogen_treatment undef
_refine_ls_matrix_type full
_refine_ls_number_parameters 92
_refine_ls_number_reflns 925
_refine_ls_number_restraints 0
_refine_ls_restrained_S_all 1.061
_refine_ls_R_factor_all 0.0716
_refine_ls_R_factor_gt 0.0508
_refine_ls_shift/su_max 0.000
_refine_ls_shift/su_mean 0.000
_refine_ls_structure_factor_coef Fsqd
_refine_ls_weighting_details 'w=1/[\s^2^(Fo^2^)+(0.0722P)^2^+0.4194P] where P=(Fo^2^+2Fc^2^)/3'
_refine_ls_weighting_scheme calc
_refine_ls_wR_factor_gt 0.1256
_refine_ls_wR_factor_ref 0.1384
_reflns_Friedel_coverage 0.000
_reflns_number_gt 700
_reflns_number_total 925
_reflns_threshold_expression 'I > 2\s(I)'
_cod_data_source_file am0c14781_si_001.cif
_cod_data_source_block Li5VF4(SO4)2
_cod_depositor_comments 'Adding full bibliography for 4518132.cif.'
_cod_original_cell_volume 448.36(13)
_cod_original_sg_symbol_H-M 'P 21/c'
_cod_database_code 4518132
_shelx_shelxl_version_number 2014/7
_shelx_space_group_comment
;
The symmetry employed for this shelxl refinement is uniquely defined
by the following loop, which should always be used as a source of
symmetry information in preference to the above space-group names.
They are only intended as comments.
;
_shelx_estimated_absorpt_t_min 0.788
_shelx_estimated_absorpt_t_max 0.851

loop_
_space_group_symop_operation_xyz
'x, y, z'
'-x, y+1/2, -z+1/2'
'-x, -y, -z'
'x, -y-1/2, z-1/2'

loop_
_atom_site_label
_atom_site_type_symbol
_atom_site_fract_x
_atom_site_fract_y
_atom_site_fract_z
_atom_site_U_iso_or_equiv
_atom_site_adp_type
_atom_site_occupancy
_atom_site_site_symmetry_order
_atom_site_calc_flag
_atom_site_refinement_flags_posn
_atom_site_refinement_flags_adp
_atom_site_refinement_flags_occupancy
_atom_site_disorder_assembly
_atom_site_disorder_group
V1 V 0.0000 0.5000 0.5000 0.0149(3) Uani 1 2 d S . P . .
S1 S 0.4105(2) 0.85740(9) 0.35348(18) 0.0164(4) Uani 1 1 d . . . . .
F2 F 0.1258(6) 0.5286(2) 0.2848(4) 0.0212(7) Uani 1 1 d . . . . .
F1 F 0.8002(6) 0.6268(2) 0.4448(5) 0.0238(7) Uani 1 1 d . . . . .
O4 O 0.3037(7) 0.9012(3) 0.5017(6) 0.0241(9) Uani 1 1 d . . . . .
O3 O 0.3432(7) 0.9254(3) 0.1760(6) 0.0241(9) Uani 1 1 d . . . . .
O1 O 0.2663(8) 0.7579(3) 0.2891(6) 0.0281(10) Uani 1 1 d . . . . .
O2 O 0.7093(7) 0.8450(3) 0.4364(6) 0.0244(9) Uani 1 1 d . . . . .
Li2 Li 0.4234(18) 0.6143(7) 0.2997(16) 0.030(2) Uani 1 1 d . . . . .
Li3 Li 1.009(2) 0.7517(8) 0.4886(18) 0.035(2) Uani 1 1 d . . . . .
Li1 Li 0.033(4) 0.4881(13) 0.003(3) 0.010(3) Uiso 0.5 1 d . . P . .

loop_
_atom_site_aniso_label
_atom_site_aniso_U_11
_atom_site_aniso_U_22
_atom_site_aniso_U_33
_atom_site_aniso_U_23
_atom_site_aniso_U_13
_atom_site_aniso_U_12
V1 0.0130(6) 0.0134(6) 0.0167(7) 0.0010(5) 0.0032(4) 0.0010(4)
S1 0.0142(6) 0.0147(6) 0.0181(7) 0.0002(4) 0.0029(5) 0.0017(4)
F2 0.0203(15) 0.0256(16) 0.0173(16) -0.0001(12) 0.0061(12) -0.0036(12)
F1 0.0178(14) 0.0194(15) 0.0289(18) 0.0004(12) 0.0013(12) 0.0018(12)
O4 0.0207(19) 0.031(2) 0.020(2) -0.0022(16) 0.0061(15) 0.0056(15)
O3 0.0165(17) 0.028(2) 0.025(2) 0.0071(16) 0.0035(15) 0.0033(15)
O1 0.0243(19) 0.0146(18) 0.037(2) -0.0042(16) -0.0009(17) -0.0030(15)
O2 0.0178(18) 0.025(2) 0.028(2) 0.0035(16) 0.0048(15) 0.0037(15)
Li2 0.016(4) 0.023(5) 0.042(6) 0.000(4) 0.001(4) -0.004(4)
Li3 0.025(5) 0.029(5) 0.045(7) 0.005(5) 0.005(4) 0.003(4)

loop_
_atom_type_symbol
_atom_type_description
_atom_type_scat_dispersion_real
_atom_type_scat_dispersion_imag
_atom_type_scat_source
Li Li -0.0003 0.0001 'International Tables Vol C Tables 4.2.6.8 and 6.1.1.4'
O O 0.0106 0.0060 'International Tables Vol C Tables 4.2.6.8 and 6.1.1.4'
F F 0.0171 0.0103 'International Tables Vol C Tables 4.2.6.8 and 6.1.1.4'
S S 0.1246 0.1234 'International Tables Vol C Tables 4.2.6.8 and 6.1.1.4'
V V 0.3005 0.5294 'International Tables Vol C Tables 4.2.6.8 and 6.1.1.4'

loop_
_geom_angle_atom_site_label_1
_geom_angle_atom_site_label_2
_geom_angle_atom_site_label_3
_geom_angle
_geom_angle_site_symmetry_1
_geom_angle_site_symmetry_3
_geom_angle_publ_flag
F2 V1 F2 180.00(14) 3_566 . ?
F2 V1 F1 88.52(13) 3_566 3_666 ?
F2 V1 F1 91.48(13) . 3_666 ?
F2 V1 F1 91.48(13) 3_566 1_455 ?
F2 V1 F1 88.52(13) . 1_455 ?
F1 V1 F1 180.0 3_666 1_455 ?
F2 V1 O3 93.71(14) 3_566 4_576 ?
F2 V1 O3 86.29(14) . 4_576 ?
F1 V1 O3 89.82(13) 3_666 4_576 ?
F1 V1 O3 90.18(13) 1_455 4_576 ?
F2 V1 O3 86.29(14) 3_566 2_545 ?
F2 V1 O3 93.71(14) . 2_545 ?
F1 V1 O3 90.18(13) 3_666 2_545 ?
F1 V1 O3 89.82(13) 1_455 2_545 ?
O3 V1 O3 180.00(18) 4_576 2_545 ?
F2 V1 Li2 94.2(2) 3_566 3_666 ?
F2 V1 Li2 85.8(2) . 3_666 ?
F1 V1 Li2 32.07(19) 3_666 3_666 ?
F1 V1 Li2 147.93(19) 1_455 3_666 ?
O3 V1 Li2 58.0(2) 4_576 3_666 ?
O3 V1 Li2 122.0(2) 2_545 3_666 ?
F2 V1 Li2 85.8(2) 3_566 1_455 ?
F2 V1 Li2 94.2(2) . 1_455 ?
F1 V1 Li2 147.93(19) 3_666 1_455 ?
F1 V1 Li2 32.07(19) 1_455 1_455 ?
O3 V1 Li2 122.0(2) 4_576 1_455 ?
O3 V1 Li2 58.0(2) 2_545 1_455 ?
Li2 V1 Li2 180.0 3_666 1_455 ?
F2 V1 Li3 76.8(2) 3_566 3_666 ?
F2 V1 Li3 103.2(2) . 3_666 ?
F1 V1 Li3 31.02(18) 3_666 3_666 ?
F1 V1 Li3 148.98(19) 1_455 3_666 ?
O3 V1 Li3 118.8(2) 4_576 3_666 ?
O3 V1 Li3 61.2(2) 2_545 3_666 ?
Li2 V1 Li3 62.6(2) 3_666 3_666 ?
Li2 V1 Li3 117.4(2) 1_455 3_666 ?
F2 V1 Li3 103.2(2) 3_566 1_455 ?
F2 V1 Li3 76.8(2) . 1_455 ?
F1 V1 Li3 148.98(19) 3_666 1_455 ?
F1 V1 Li3 31.02(18) 1_455 1_455 ?
O3 V1 Li3 61.2(2) 4_576 1_455 ?
O3 V1 Li3 118.8(2) 2_545 1_455 ?
Li2 V1 Li3 117.4(2) 3_666 1_455 ?
Li2 V1 Li3 62.6(2) 1_455 1_455 ?
Li3 V1 Li3 180.0 3_666 1_455 ?
O2 S1 O4 111.1(2) . . ?
O2 S1 O3 108.3(2) . . ?
O4 S1 O3 110.2(2) . . ?
O2 S1 O1 111.9(2) . . ?
O4 S1 O1 106.9(2) . . ?
O3 S1 O1 108.4(2) . . ?
O2 S1 Li3 125.9(3) . 1_455 ?
O4 S1 Li3 57.3(3) . 1_455 ?
O3 S1 Li3 125.6(2) . 1_455 ?
O1 S1 Li3 49.7(3) . 1_455 ?
Li2 F2 V1 125.1(4) . . ?
Li2 F2 Li1 99.4(7) . 3_565 ?
V1 F2 Li1 134.0(6) . 3_565 ?
Li2 F2 Li1 97.0(7) . . ?
V1 F2 Li1 137.9(6) . . ?
Li1 F2 Li1 13.3(9) 3_565 . ?
Li2 F1 V1 114.8(3) . 1_655 ?
Li2 F1 Li3 125.7(4) . . ?
V1 F1 Li3 118.0(3) 1_655 . ?
S1 O4 Li2 132.0(3) . 4_576 ?
S1 O4 Li1 135.9(6) . 4_576 ?
Li2 O4 Li1 91.5(6) 4_576 4_576 ?
S1 O4 Li1 136.6(6) . 2 ?
Li2 O4 Li1 91.1(6) 4_576 2 ?
Li1 O4 Li1 12.7(8) 4_576 2 ?
S1 O4 Li3 92.5(3) . 1_455 ?
Li2 O4 Li3 85.4(4) 4_576 1_455 ?
Li1 O4 Li3 98.7(5) 4_576 1_455 ?
Li1 O4 Li3 86.0(5) 2 1_455 ?
S1 O3 V1 135.2(2) . 2 ?
S1 O1 Li2 130.1(3) . . ?
S1 O1 Li3 116.0(4) . 4_475 ?
Li2 O1 Li3 94.9(4) . 4_475 ?
S1 O1 Li3 100.2(3) . 1_455 ?
Li2 O1 Li3 104.9(4) . 1_455 ?
Li3 O1 Li3 109.9(4) 4_475 1_455 ?
S1 O2 Li3 145.6(4) . . ?
S1 O2 Li1 117.2(5) . 2_655 ?
Li3 O2 Li1 96.3(6) . 2_655 ?
F1 Li2 F2 139.4(6) . . ?
F1 Li2 O4 118.3(6) . 4_575 ?
F2 Li2 O4 86.3(4) . 4_575 ?
F1 Li2 O1 105.3(4) . . ?
F2 Li2 O1 104.0(5) . . ?
O4 Li2 O1 94.7(4) 4_575 . ?
F1 Li2 Li1 141.8(6) . . ?
F2 Li2 Li1 42.8(5) . . ?
O4 Li2 Li1 44.3(5) 4_575 . ?
O1 Li2 Li1 109.5(5) . . ?
F1 Li2 Li1 150.6(6) . 3_565 ?
F2 Li2 Li1 41.1(5) . 3_565 ?
O4 Li2 Li1 45.3(4) 4_575 3_565 ?
O1 Li2 Li1 100.8(5) . 3_565 ?
Li1 Li2 Li1 9.0(6) . 3_565 ?
F1 Li2 Li3 133.3(5) . 4_475 ?
F2 Li2 Li3 87.1(4) . 4_475 ?
O4 Li2 Li3 53.6(3) 4_575 4_475 ?
O1 Li2 Li3 43.3(3) . 4_475 ?
Li1 Li2 Li3 70.1(4) . 4_475 ?
Li1 Li2 Li3 62.7(4) 3_565 4_475 ?
F1 Li2 V1 33.1(2) . 1_655 ?
F2 Li2 V1 111.3(4) . 1_655 ?
O4 Li2 V1 108.9(4) 4_575 1_655 ?
O1 Li2 V1 138.2(4) . 1_655 ?
Li1 Li2 V1 111.5(4) . 1_655 ?
Li1 Li2 V1 120.4(4) 3_565 1_655 ?
Li3 Li2 V1 154.9(5) 4_475 1_655 ?
F1 Li2 Li3 27.6(2) . . ?
F2 Li2 Li3 160.9(6) . . ?
O4 Li2 Li3 112.4(5) 4_575 . ?
O1 Li2 Li3 79.2(3) . . ?
Li1 Li2 Li3 154.2(6) . . ?
Li1 Li2 Li3 157.6(6) 3_565 . ?
Li3 Li2 Li3 106.9(3) 4_475 . ?
V1 Li2 Li3 60.2(2) 1_655 . ?
F1 Li2 Li3 114.2(5) . 1_455 ?
F2 Li2 Li3 73.9(4) . 1_455 ?
O4 Li2 Li3 117.9(4) 4_575 1_455 ?
O1 Li2 Li3 39.8(3) . 1_455 ?
Li1 Li2 Li3 102.6(4) . 1_455 ?
Li1 Li2 Li3 94.5(4) 3_565 1_455 ?
Li3 Li2 Li3 66.9(2) 4_475 1_455 ?
V1 Li2 Li3 133.3(4) 1_655 1_455 ?
Li3 Li2 Li3 99.2(4) . 1_455 ?
O2 Li3 F1 98.1(5) . . ?
O2 Li3 O1 114.9(6) . 4_676 ?
F1 Li3 O1 103.6(5) . 4_676 ?
O2 Li3 O1 118.0(5) . 1_655 ?
F1 Li3 O1 110.3(5) . 1_655 ?
O1 Li3 O1 110.2(4) 4_676 1_655 ?
O2 Li3 O4 87.0(4) . 1_655 ?
F1 Li3 O4 170.6(7) . 1_655 ?
O1 Li3 O4 81.1(4) 4_676 1_655 ?
O1 Li3 O4 60.3(3) 1_655 1_655 ?
O2 Li3 S1 104.7(4) . 1_655 ?
F1 Li3 S1 140.5(6) . 1_655 ?
O1 Li3 S1 95.5(4) 4_676 1_655 ?
O1 Li3 S1 30.17(17) 1_655 1_655 ?
O4 Li3 S1 30.18(16) 1_655 1_655 ?
O2 Li3 Li2 95.2(5) . 4_676 ?
F1 Li3 Li2 145.1(6) . 4_676 ?
O1 Li3 Li2 41.8(3) 4_676 4_676 ?
O1 Li3 Li2 91.2(4) 1_655 4_676 ?
O4 Li3 Li2 41.1(3) 1_655 4_676 ?
S1 Li3 Li2 64.5(3) 1_655 4_676 ?
O2 Li3 Li1 46.1(4) . 2_655 ?
F1 Li3 Li1 144.2(6) . 2_655 ?
O1 Li3 Li1 93.6(5) 4_676 2_655 ?
O1 Li3 Li1 92.2(5) 1_655 2_655 ?
O4 Li3 Li1 41.7(4) 1_655 2_655 ?
S1 Li3 Li1 66.3(4) 1_655 2_655 ?
Li2 Li3 Li1 56.5(4) 4_676 2_655 ?
O2 Li3 V1 128.9(5) . 1_655 ?
F1 Li3 V1 31.0(2) . 1_655 ?
O1 Li3 V1 85.6(3) 4_676 1_655 ?
O1 Li3 V1 93.9(4) 1_655 1_655 ?
O4 Li3 V1 143.9(4) 1_655 1_655 ?
S1 Li3 V1 120.0(4) 1_655 1_655 ?
Li2 Li3 V1 124.7(4) 4_676 1_655 ?
Li1 Li3 V1 173.8(5) 2_655 1_655 ?
O2 Li3 Li2 73.0(3) . . ?
F1 Li3 Li2 26.7(2) . . ?
O1 Li3 Li2 122.6(5) 4_676 . ?
O1 Li3 Li2 114.1(5) 1_655 . ?
O4 Li3 Li2 153.7(4) 1_655 . ?
S1 Li3 Li2 139.6(5) 1_655 . ?
Li2 Li3 Li2 154.6(6) 4_676 . ?
Li1 Li3 Li2 118.7(5) 2_655 . ?
V1 Li3 Li2 57.2(2) 1_655 . ?
O2 Li3 Li1 52.0(4) . 4_676 ?
F1 Li3 Li1 150.0(5) . 4_676 ?
O1 Li3 Li1 91.5(5) 4_676 4_676 ?
O1 Li3 Li1 87.7(5) 1_655 4_676 ?
O4 Li3 Li1 35.8(3) 1_655 4_676 ?
S1 Li3 Li1 60.9(4) 1_655 4_676 ?
Li2 Li3 Li1 52.7(4) 4_676 4_676 ?
Li1 Li3 Li1 5.9(6) 2_655 4_676 ?
V1 Li3 Li1 177.1(5) 1_655 4_676 ?
Li2 Li3 Li1 124.3(4) . 4_676 ?
O2 Li3 Li2 147.1(6) . 1_655 ?
F1 Li3 Li2 83.2(4) . 1_655 ?
O1 Li3 Li2 96.4(4) 4_676 1_655 ?
O1 Li3 Li2 35.3(3) 1_655 1_655 ?
O4 Li3 Li2 88.3(4) 1_655 1_655 ?
S1 Li3 Li2 60.3(3) 1_655 1_655 ?
Li2 Li3 Li2 102.3(4) 4_676 1_655 ?
Li1 Li3 Li2 126.3(5) 2_655 1_655 ?
V1 Li3 Li2 60.0(2) 1_655 1_655 ?
Li2 Li3 Li2 99.2(4) . 1_655 ?
Li1 Li3 Li2 121.2(5) 4_676 1_655 ?
Li1 Li1 F2 87(5) 3_565 3_565 ?
Li1 Li1 F2 79(5) 3_565 . ?
F2 Li1 F2 166.7(9) 3_565 . ?
Li1 Li1 O4 90(5) 3_565 4_575 ?
F2 Li1 O4 96.6(9) 3_565 4_575 ?
F2 Li1 O4 83.6(8) . 4_575 ?
Li1 Li1 O4 77(5) 3_565 2_545 ?
F2 Li1 O4 83.0(7) 3_565 2_545 ?
F2 Li1 O4 93.9(8) . 2_545 ?
O4 Li1 O4 167.3(8) 4_575 2_545 ?
Li1 Li1 O2 165(6) 3_565 2_645 ?
F2 Li1 O2 96.6(7) 3_565 2_645 ?
F2 Li1 O2 96.3(7) . 2_645 ?
O4 Li1 O2 103.6(7) 4_575 2_645 ?
O4 Li1 O2 89.1(7) 2_545 2_645 ?
Li1 Li1 Li2 89(5) 3_565 . ?
F2 Li1 Li2 140.6(9) 3_565 . ?
F2 Li1 Li2 40.2(4) . . ?
O4 Li1 Li2 44.1(5) 4_575 . ?
O4 Li1 Li2 134.1(9) 2_545 . ?
O2 Li1 Li2 96.9(6) 2_645 . ?
Li1 Li1 Li2 82(5) 3_565 3_565 ?
F2 Li1 Li2 39.5(4) 3_565 3_565 ?
F2 Li1 Li2 136.7(9) . 3_565 ?
O4 Li1 Li2 135.4(9) 4_575 3_565 ?
O4 Li1 Li2 43.6(4) 2_545 3_565 ?
O2 Li1 Li2 91.9(6) 2_645 3_565 ?
Li2 Li1 Li2 171.0(6) . 3_565 ?
Li1 Li1 Li3 129(5) 3_565 2_645 ?
F2 Li1 Li3 84.4(6) 3_565 2_645 ?
F2 Li1 Li3 104.0(8) . 2_645 ?
O4 Li1 Li3 140.4(7) 4_575 2_645 ?
O4 Li1 Li3 52.3(4) 2_545 2_645 ?
O2 Li1 Li3 37.6(3) 2_645 2_645 ?
Li2 Li1 Li3 126.3(7) . 2_645 ?
Li2 Li1 Li3 60.8(5) 3_565 2_645 ?
Li1 Li1 Li3 45(5) 3_565 4_475 ?
F2 Li1 Li3 94.8(7) 3_565 4_475 ?
F2 Li1 Li3 75.8(6) . 4_475 ?
O4 Li1 Li3 45.5(4) 4_575 4_475 ?
O4 Li1 Li3 121.8(6) 2_545 4_475 ?
O2 Li1 Li3 148.2(8) 2_645 4_475 ?
Li2 Li1 Li3 57.2(4) . 4_475 ?
Li2 Li1 Li3 115.2(6) 3_565 4_475 ?
Li3 Li1 Li3 174.1(6) 2_645 4_475 ?

loop_
_geom_bond_atom_site_label_1
_geom_bond_atom_site_label_2
_geom_bond_distance
_geom_bond_site_symmetry_2
_geom_bond_publ_flag
V1 F2 1.896(3) 3_566 ?
V1 F2 1.896(3) . ?
V1 F1 1.916(3) 3_666 ?
V1 F1 1.916(3) 1_455 ?
V1 O3 2.025(3) 4_576 ?
V1 O3 2.025(3) 2_545 ?
V1 Li2 3.183(9) 3_666 ?
V1 Li2 3.183(9) 1_455 ?
V1 Li3 3.285(11) 3_666 ?
V1 Li3 3.285(11) 1_455 ?
S1 O2 1.453(4) . ?
S1 O4 1.465(4) . ?
S1 O3 1.483(4) . ?
S1 O1 1.486(4) . ?
S1 Li3 2.912(11) 1_455 ?
F2 Li2 1.870(10) . ?
F2 Li1 1.94(2) 3_565 ?
F2 Li1 1.97(2) . ?
F1 Li2 1.862(9) . ?
F1 V1 1.916(3) 1_655 ?
F1 Li3 1.917(11) . ?
O4 Li2 2.002(12) 4_576 ?
O4 Li1 2.01(2) 4_576 ?
O4 Li1 2.06(2) 2 ?
O4 Li3 2.452(11) 1_455 ?
O3 V1 2.025(3) 2 ?
O1 Li2 2.031(10) . ?
O1 Li3 2.092(12) 4_475 ?
O1 Li3 2.255(13) 1_455 ?
O2 Li3 1.899(10) . ?
O2 Li1 2.243(15) 2_655 ?
Li2 O4 2.002(12) 4_575 ?
Li2 Li1 2.87(2) . ?
Li2 Li1 2.90(2) 3_565 ?
Li2 Li3 3.037(14) 4_475 ?
Li2 V1 3.183(9) 1_655 ?
Li2 Li3 3.362(14) . ?
Li2 Li3 3.401(16) 1_455 ?
Li3 O1 2.092(12) 4_676 ?
Li3 O1 2.255(13) 1_655 ?
Li3 O4 2.452(11) 1_655 ?
Li3 S1 2.912(11) 1_655 ?
Li3 Li2 3.037(14) 4_676 ?
Li3 Li1 3.09(2) 2_655 ?
Li3 V1 3.285(11) 1_655 ?
Li3 Li1 3.40(2) 4_676 ?
Li3 Li2 3.401(16) 1_655 ?
Li1 Li1 0.45(3) 3_565 ?
Li1 F2 1.94(2) 3_565 ?
Li1 O4 2.01(2) 4_575 ?
Li1 O4 2.06(2) 2_545 ?
Li1 O2 2.243(15) 2_645 ?
Li1 Li2 2.90(2) 3_565 ?
Li1 Li3 3.09(2) 2_645 ?
Li1 Li3 3.40(2) 4_475 ?
